data_2213668
loop_
_publ_author_name
'Zhou, Xiao-Li'
'Meng, Xiang-Ru'
'Hou, Hong-Wei'

_publ_section_title
;
 A two-dimensional Co^II^ coordination polymer with the ligand
 1,1'-bis[(1<i>H</i>-1,2,4-triazol-1-yl)methyl]ferrocene
;
_journal_coeditor_code BH2097
_journal_issue 6
_journal_name_full 'Acta Crystallographica Section E'
_journal_page_first m1717
_journal_page_last m1717
_journal_paper_doi 10.1107/S1600536807024294
_journal_volume 63
_journal_year 2007
_chemical_formula_iupac '[Co Fe2 (C8 H8 N3)4 (C2 H6 O) (H2 O)] (Cl O4)2, C6 H6 O'
_chemical_formula_moiety 'C34 H40 Co Fe2 N12 O2 2+ , 2(Cl O4 -), 3C2 H6 O'
_chemical_formula_sum 'C40 H58 Cl2 Co Fe2 N12 O13'
_chemical_formula_weight 1156.51
_chemical_name_systematic
;
poly[[aquabis{\m~2~-1,1'-bis[(1<i>H</i>-1,2,4-triazol-1-yl)methyl]\
ferrocene-\k^2^<i>N</i>^4^:<i>N</i>^4'^}ethanolcobalt(II)] bis(perchlorate)
ethanol trisolvate]
;
_space_group_IT_number 14
_symmetry_cell_setting monoclinic
_symmetry_space_group_name_Hall '-P 2yn'
_symmetry_space_group_name_H-M 'P 1 21/n 1'
_atom_sites_solution_hydrogens geom
_atom_sites_solution_primary direct
_atom_sites_solution_secondary difmap
_audit_creation_method SHELXL97
_cell_angle_alpha 90.00
_cell_angle_beta 94.2240(10)
_cell_angle_gamma 90.00
_cell_formula_units_Z 4
_cell_length_a 17.3708(11)
_cell_length_b 14.2250(9)
_cell_length_c 21.2747(14)
_cell_measurement_reflns_used 4968
_cell_measurement_temperature 291(2)
_cell_measurement_theta_max 23.70
_cell_measurement_theta_min 2.39
_cell_volume 5242.7(6)
_computing_cell_refinement 'SAINT (Bruker, 2004)'
_computing_data_collection 'SMART (Bruker, 2004)'
_computing_data_reduction 'SAINT (Bruker, 2004)'
_computing_molecular_graphics 'SHELXTL (Bruker, 2004)'
_computing_publication_material SHELXTL
_computing_structure_refinement 'SHELXL97 (Sheldrick, 1997)'
_computing_structure_solution 'SHELXS97 (Sheldrick, 1997)'
_diffrn_ambient_temperature 291(2)
_diffrn_measured_fraction_theta_full 0.994
_diffrn_measured_fraction_theta_max 0.994
_diffrn_measurement_device_type 'Bruker SMART CCD area-detector'
_diffrn_measurement_method '\f and \w'
_diffrn_radiation_monochromator graphite
_diffrn_radiation_source 'fine-focus sealed tube'
_diffrn_radiation_type MoK\a
_diffrn_radiation_wavelength 0.71073
_diffrn_reflns_av_R_equivalents 0.0365
_diffrn_reflns_av_sigmaI/netI 0.0449
_diffrn_reflns_limit_h_max 20
_diffrn_reflns_limit_h_min -21
_diffrn_reflns_limit_k_max 17
_diffrn_reflns_limit_k_min -17
_diffrn_reflns_limit_l_max 25
_diffrn_reflns_limit_l_min -16
_diffrn_reflns_number 27120
_diffrn_reflns_theta_full 25.50
_diffrn_reflns_theta_max 25.50
_diffrn_reflns_theta_min 2.39
_diffrn_standards_decay_% 0
_diffrn_standards_interval_count 0
_diffrn_standards_interval_time 0
_diffrn_standards_number 0
_exptl_absorpt_coefficient_mu 1.030
_exptl_absorpt_correction_T_max 0.9185
_exptl_absorpt_correction_T_min 0.8174
_exptl_absorpt_correction_type multi-scan
_exptl_absorpt_process_details '(SADABS; Bruker, 2004)'
_exptl_crystal_colour orange
_exptl_crystal_density_diffrn 1.465
_exptl_crystal_density_method 'not measured'
_exptl_crystal_description block
_exptl_crystal_F_000 2396
_exptl_crystal_size_max 0.20
_exptl_crystal_size_mid 0.15
_exptl_crystal_size_min 0.08
_refine_diff_density_max 0.607
_refine_diff_density_min -0.534
_refine_ls_extinction_method none
_refine_ls_goodness_of_fit_ref 1.023
_refine_ls_hydrogen_treatment constr
_refine_ls_matrix_type full
_refine_ls_number_parameters 635
_refine_ls_number_reflns 9696
_refine_ls_number_restraints 720
_refine_ls_restrained_S_all 1.017
_refine_ls_R_factor_all 0.0916
_refine_ls_R_factor_gt 0.0569
_refine_ls_shift/su_max 0.001
_refine_ls_shift/su_mean 0.000
_refine_ls_structure_factor_coef Fsqd
_refine_ls_weighting_details 'calc w = 1/[\s^2^(Fo^2^)+(0.0987P)^2^+5.0582P] where P=(Fo^2^+2Fc^2^)/3'
_refine_ls_weighting_scheme calc
_refine_ls_wR_factor_gt 0.1616
_refine_ls_wR_factor_ref 0.1896
_reflns_number_gt 6313
_reflns_number_total 9696
_reflns_threshold_expression I>2\s(I)
_cod_data_source_file bh2097.cif
_cod_data_source_block I
_cod_original_sg_symbol_H-M 'P 21/n'
_cod_database_code 2213668
_cod_database_fobs_code 2213668

loop_
_symmetry_equiv_pos_as_xyz
'x, y, z'
'-x+1/2, y+1/2, -z+1/2'
'-x, -y, -z'
'x-1/2, -y-1/2, z-1/2'

loop_
_atom_site_type_symbol
_atom_site_label
_atom_site_fract_x
_atom_site_fract_y
_atom_site_fract_z
_atom_site_U_iso_or_equiv
_atom_site_adp_type
_atom_site_calc_flag
_atom_site_refinement_flags
_atom_site_occupancy
Co Co1 0.76780(4) 0.47416(4) 0.50420(3) 0.04369(19) Uani d U 1
Fe Fe1 0.99384(4) 0.41748(5) 0.16723(3) 0.0454(2) Uani d U 1
Fe Fe2 0.98856(4) 0.00490(5) 0.66848(3) 0.0572(2) Uani d U 1
Cl Cl1 0.73105(11) 0.25768(14) 0.22650(10) 0.0969(6) Uani d U 1
Cl Cl2 0.79526(10) 0.25124(11) 0.75988(8) 0.0780(4) Uani d U 1
O O1 0.8175(2) 0.5938(2) 0.55053(15) 0.0562(8) Uani d U 1
H H1D 0.7822 0.6420 0.5547 0.084 Uiso d R 1
O O2 0.7185(4) 0.7314(4) 0.5717(3) 0.136(2) Uani d DU 1
H H2D 0.6989 0.7381 0.6053 0.204 Uiso calc R 1
O O3 0.7871(4) 0.2248(5) 0.3956(3) 0.157(3) Uani d DU 1
H H3D 0.7918 0.2335 0.3563 0.236 Uiso d R 1
O O4 0.5688(3) 0.3181(6) 0.4625(3) 0.176(3) Uani d DU 1
H H4D 0.5396 0.3464 0.4862 0.265 Uiso d R 1
O O5 0.6616(5) 0.2462(6) 0.2507(5) 0.204(4) Uani d U 1
O O6 0.7527(4) 0.1720(6) 0.2071(5) 0.204(4) Uani d U 1
O O7 0.7274(6) 0.3137(11) 0.1764(6) 0.324(7) Uani d U 1
O O8 0.7851(7) 0.2927(8) 0.2667(4) 0.257(5) Uani d U 1
O O9 0.8093(3) 0.3400(4) 0.7360(3) 0.130(2) Uani d U 1
O O10 0.8577(4) 0.2163(5) 0.7989(3) 0.159(3) Uani d U 1
O O11 0.7290(3) 0.2535(5) 0.7933(3) 0.143(2) Uani d U 1
O O12 0.7806(5) 0.1913(5) 0.7054(3) 0.162(3) Uani d U 1
O O13 0.7150(2) 0.3602(3) 0.45607(17) 0.0675(10) Uani d U 1
H H1W 0.7436 0.3120 0.4518 0.101 Uiso d R 1
H H2W 0.6720 0.3603 0.4295 0.101 Uiso d R 1
N N1 0.8276(2) 0.5102(3) 0.42227(17) 0.0453(9) Uani d U 1
N N2 0.9179(3) 0.5739(3) 0.36527(18) 0.0625(12) Uani d U 1
N N3 0.8726(2) 0.5145(3) 0.32994(17) 0.0485(9) Uani d U 1
N N4 0.9068(2) 0.1511(3) 0.08487(18) 0.0511(9) Uani d U 1
N N5 0.9494(3) 0.1182(4) 0.0387(2) 0.0713(13) Uani d U 1
N N6 0.8300(2) 0.0581(3) 0.02814(18) 0.0487(9) Uani d U 1
N N7 0.8620(2) 0.3837(3) 0.53572(18) 0.0544(10) Uani d U 1
N N8 0.9633(3) 0.2874(3) 0.5306(2) 0.0655(12) Uani d U 1
N N9 0.9364(2) 0.2847(3) 0.58887(19) 0.0540(10) Uani d U 1
N N10 0.8390(2) -0.0544(3) 0.82146(18) 0.0545(10) Uani d U 1
N N11 0.8619(3) -0.1382(3) 0.8469(2) 0.0640(12) Uani d U 1
N N12 0.7895(2) -0.0588(3) 0.91196(18) 0.0516(10) Uani d U 1
C C1 0.8884(3) 0.5698(4) 0.4198(2) 0.0561(12) Uani d U 1
H H1 0.9075 0.6049 0.4544 0.067 Uiso calc R 1
C C2 0.8196(3) 0.4775(3) 0.3636(2) 0.0482(11) Uani d U 1
H H2A 0.7821 0.4348 0.3486 0.058 Uiso calc R 1
C C3 0.8832(3) 0.5020(4) 0.2620(2) 0.0562(12) Uani d U 1
H H3A 0.8753 0.5618 0.2406 0.067 Uiso calc R 1
H H3B 0.8447 0.4583 0.2441 0.067 Uiso calc R 1
C C4 0.9617(3) 0.4658(3) 0.2511(2) 0.0461(10) Uani d U 1
C C5 0.9874(3) 0.3713(3) 0.2567(2) 0.0502(11) Uani d U 1
H H5 0.9569 0.3177 0.2697 0.060 Uiso calc R 1
C C6 1.0645(3) 0.3680(4) 0.2406(2) 0.0623(12) Uani d U 1
H H6 1.0967 0.3115 0.2399 0.075 Uiso calc R 1
C C7 1.0873(3) 0.4598(4) 0.2249(2) 0.0657(13) Uani d U 1
H H7 1.1379 0.4779 0.2112 0.079 Uiso calc R 1
C C8 1.0251(3) 0.5204(4) 0.2321(2) 0.0580(12) Uani d U 1
H H8 1.0246 0.5882 0.2241 0.070 Uiso calc R 1
C C9 0.9514(3) 0.3123(3) 0.1103(2) 0.0492(10) Uani d U 1
C C10 1.0205(3) 0.3492(4) 0.0875(2) 0.0648(13) Uani d U 1
H H10 1.0679 0.3138 0.0821 0.078 Uiso calc R 1
C C11 1.0089(4) 0.4445(5) 0.0746(2) 0.0776(16) Uani d U 1
H H11 1.0471 0.4876 0.0590 0.093 Uiso calc R 1
C C12 0.9338(4) 0.4684(4) 0.0882(3) 0.0806(16) Uani d U 1
H H12 0.9105 0.5311 0.0837 0.097 Uiso calc R 1
C C13 0.8974(3) 0.3874(4) 0.1104(2) 0.0617(12) Uani d U 1
H H13 0.8446 0.3836 0.1234 0.074 Uiso calc R 1
C C14 0.9399(3) 0.2152(4) 0.1339(2) 0.0551(12) Uani d U 1
H H14A 0.9892 0.1905 0.1507 0.066 Uiso calc R 1
H H14B 0.9059 0.2176 0.1680 0.066 Uiso calc R 1
C C15 0.8369(3) 0.1150(3) 0.0778(2) 0.0495(11) Uani d U 1
H H15 0.7976 0.1276 0.1040 0.059 Uiso calc R 1
C C16 0.9004(3) 0.0642(4) 0.0058(3) 0.0668(15) Uani d U 1
H H16 0.9132 0.0324 -0.0302 0.080 Uiso calc R 1
C C17 0.9174(3) 0.3469(4) 0.5008(2) 0.0608(14) Uani d U 1
H H17 0.9219 0.3632 0.4588 0.073 Uiso calc R 1
C C18 0.8777(3) 0.3420(4) 0.5913(2) 0.0584(13) Uani d U 1
H H18 0.8508 0.3521 0.6268 0.070 Uiso calc R 1
C C19 0.9713(3) 0.2233(4) 0.6387(3) 0.0625(13) Uani d U 1
H H19A 0.9432 0.2291 0.6762 0.075 Uiso calc R 1
H H19B 1.0243 0.2422 0.6493 0.075 Uiso calc R 1
C C20 0.9691(3) 0.1234(4) 0.6165(2) 0.0581(12) Uani d U 1
C C21 0.9044(4) 0.0643(4) 0.6106(2) 0.0677(13) Uani d U 1
H H21 0.8525 0.0805 0.6222 0.081 Uiso calc R 1
C C22 0.9267(5) -0.0235(5) 0.5860(3) 0.0943(19) Uani d U 1
H H22 0.8930 -0.0779 0.5775 0.113 Uiso calc R 1
C C23 1.0045(6) -0.0184(5) 0.5759(3) 0.102(2) Uani d U 1
H H23 1.0352 -0.0694 0.5596 0.123 Uiso calc R 1
C C24 1.0319(4) 0.0703(5) 0.5934(3) 0.0826(17) Uani d U 1
H H24 1.0851 0.0924 0.5913 0.099 Uiso calc R 1
C C25 0.9410(3) -0.0312(3) 0.7488(2) 0.0508(11) Uani d U 1
C C26 0.9810(4) -0.1091(4) 0.7249(3) 0.0728(15) Uani d U 1
H H26 0.9581 -0.1698 0.7123 0.087 Uiso calc R 1
C C27 1.0590(4) -0.0837(6) 0.7222(3) 0.101(2) Uani d U 1
H H27 1.0998 -0.1234 0.7070 0.122 Uiso calc R 1
C C28 1.0678(4) 0.0085(7) 0.7445(3) 0.101(2) Uani d U 1
H H28 1.1160 0.0446 0.7474 0.122 Uiso calc R 1
C C29 0.9945(4) 0.0420(5) 0.7609(2) 0.0704(14) Uani d U 1
H H29 0.9836 0.1043 0.7778 0.084 Uiso calc R 1
C C30 0.8570(3) -0.0280(4) 0.7572(2) 0.0609(13) Uani d U 1
H H30A 0.8381 0.0351 0.7482 0.073 Uiso calc R 1
H H30B 0.8304 -0.0704 0.7273 0.073 Uiso calc R 1
C C31 0.7960(3) -0.0093(4) 0.8605(2) 0.0545(12) Uani d U 1
H H31 0.7734 0.0492 0.8525 0.065 Uiso calc R 1
C C32 0.8304(3) -0.1372(4) 0.9008(2) 0.0580(13) Uani d U 1
H H32 0.8358 -0.1866 0.9294 0.070 Uiso calc R 1
C C33 0.8870(4) 0.6021(4) 0.5903(3) 0.0772(17) Uani d U 1
H H33A 0.9258 0.5611 0.5745 0.093 Uiso calc R 1
H H33B 0.8773 0.5808 0.6323 0.093 Uiso calc R 1
C C34 0.9180(4) 0.7002(5) 0.5943(3) 0.089(2) Uani d U 1
H H34A 0.9209 0.7250 0.5526 0.134 Uiso calc R 1
H H34B 0.9686 0.6997 0.6158 0.134 Uiso calc R 1
H H34C 0.8844 0.7389 0.6172 0.134 Uiso calc R 1
C C35 0.7069(9) 0.8145(6) 0.5347(5) 0.191(6) Uani d DU 1
H H35A 0.6646 0.8028 0.5033 0.229 Uiso calc R 1
H H35B 0.7528 0.8246 0.5122 0.229 Uiso calc R 1
C C36 0.6903(9) 0.9023(6) 0.5674(6) 0.214(5) Uani d DU 1
H H36A 0.6492 0.8919 0.5943 0.320 Uiso calc R 1
H H36B 0.6752 0.9498 0.5369 0.320 Uiso calc R 1
H H36C 0.7356 0.9225 0.5922 0.320 Uiso calc R 1
C C37 0.7846(8) 0.1253(7) 0.4087(7) 0.228(7) Uani d DU 1
H H37A 0.8335 0.0972 0.3997 0.274 Uiso calc R 1
H H37B 0.7445 0.0965 0.3809 0.274 Uiso calc R 1
C C38 0.7694(10) 0.1044(11) 0.4748(6) 0.262(7) Uani d DU 1
H H38A 0.8096 0.1313 0.5026 0.393 Uiso calc R 1
H H38B 0.7683 0.0376 0.4809 0.393 Uiso calc R 1
H H38C 0.7206 0.1308 0.4838 0.393 Uiso calc R 1
C C39 0.5220(7) 0.2888(11) 0.4075(5) 0.208(5) Uani d DU 1
H H39A 0.4998 0.3446 0.3872 0.250 Uiso calc R 1
H H39B 0.4797 0.2515 0.4213 0.250 Uiso calc R 1
C C40 0.5592(12) 0.2351(14) 0.3605(6) 0.311(11) Uani d DU 1
H H40A 0.6037 0.2686 0.3484 0.467 Uiso calc R 1
H H40B 0.5237 0.2261 0.3243 0.467 Uiso calc R 1
H H40C 0.5747 0.1751 0.3777 0.467 Uiso calc R 1

loop_
_atom_site_aniso_label
_atom_site_aniso_U_11
_atom_site_aniso_U_22
_atom_site_aniso_U_33
_atom_site_aniso_U_12
_atom_site_aniso_U_13
_atom_site_aniso_U_23
Co1 0.0492(4) 0.0446(4) 0.0386(3) 0.0021(3) 0.0122(3) 0.0050(3)
Fe1 0.0553(4) 0.0462(4) 0.0354(3) -0.0015(3) 0.0081(3) -0.0022(3)
Fe2 0.0660(5) 0.0577(5) 0.0497(4) 0.0107(4) 0.0176(4) 0.0195(3)
Cl1 0.0853(12) 0.0957(13) 0.1141(15) -0.0164(10) 0.0376(11) -0.0268(11)
Cl2 0.0777(10) 0.0695(9) 0.0881(11) 0.0086(8) 0.0156(8) 0.0049(8)
O1 0.061(2) 0.058(2) 0.0497(19) 0.0000(16) 0.0043(16) -0.0076(16)
O2 0.187(6) 0.125(4) 0.095(4) 0.063(4) 0.010(4) -0.025(3)
O3 0.183(7) 0.130(5) 0.160(6) 0.035(5) 0.024(5) -0.029(4)
O4 0.084(4) 0.269(9) 0.176(6) -0.020(5) 0.006(4) -0.042(6)
O5 0.163(6) 0.190(7) 0.278(10) -0.035(6) 0.136(7) -0.055(7)
O6 0.147(6) 0.183(6) 0.288(10) -0.009(5) 0.058(7) -0.119(6)
O7 0.208(10) 0.428(14) 0.338(12) 0.004(10) 0.029(8) 0.257(13)
O8 0.312(10) 0.295(11) 0.165(7) -0.214(10) 0.026(6) -0.073(6)
O9 0.125(5) 0.101(4) 0.167(6) -0.016(3) 0.032(4) 0.032(4)
O10 0.145(5) 0.164(6) 0.160(6) 0.069(5) -0.047(4) -0.007(4)
O11 0.098(4) 0.231(7) 0.104(4) -0.031(4) 0.034(3) 0.025(4)
O12 0.211(7) 0.131(5) 0.139(5) 0.040(5) -0.018(4) -0.055(4)
O13 0.071(2) 0.060(2) 0.072(2) -0.0039(18) 0.0140(19) -0.0092(18)
N1 0.053(2) 0.045(2) 0.0384(19) -0.0008(17) 0.0109(17) 0.0019(16)
N2 0.076(3) 0.070(3) 0.044(2) -0.024(2) 0.020(2) -0.011(2)
N3 0.058(2) 0.050(2) 0.039(2) 0.0012(18) 0.0133(18) -0.0002(17)
N4 0.053(2) 0.053(2) 0.047(2) -0.0011(19) 0.0056(18) -0.0067(18)
N5 0.051(2) 0.092(3) 0.073(3) -0.010(2) 0.014(2) -0.033(3)
N6 0.047(2) 0.050(2) 0.050(2) -0.0041(17) 0.0092(18) -0.0075(18)
N7 0.061(2) 0.055(2) 0.050(2) 0.0086(19) 0.0152(19) 0.0115(19)
N8 0.062(3) 0.075(3) 0.061(3) 0.018(2) 0.019(2) 0.021(2)
N9 0.056(2) 0.052(2) 0.054(2) 0.0006(19) 0.0050(19) 0.0151(19)
N10 0.058(3) 0.063(3) 0.045(2) 0.002(2) 0.0160(19) -0.0011(19)
N11 0.073(3) 0.071(3) 0.051(2) 0.019(2) 0.025(2) 0.004(2)
N12 0.057(2) 0.052(2) 0.048(2) -0.0028(19) 0.0166(19) -0.0078(18)
C1 0.064(3) 0.063(3) 0.043(3) -0.016(2) 0.013(2) -0.007(2)
C2 0.051(3) 0.050(3) 0.044(2) -0.004(2) 0.010(2) -0.003(2)
C3 0.071(3) 0.065(3) 0.034(2) 0.005(2) 0.010(2) -0.004(2)
C4 0.059(3) 0.046(2) 0.034(2) -0.003(2) 0.0090(19) -0.0033(18)
C5 0.067(3) 0.048(2) 0.036(2) -0.002(2) 0.002(2) 0.0002(19)
C6 0.070(3) 0.072(3) 0.044(3) 0.016(3) -0.001(2) -0.004(2)
C7 0.052(3) 0.090(4) 0.056(3) -0.013(3) 0.007(2) -0.010(3)
C8 0.077(3) 0.052(3) 0.045(3) -0.018(2) 0.008(2) -0.005(2)
C9 0.058(3) 0.054(2) 0.036(2) -0.002(2) 0.005(2) -0.0080(19)
C10 0.079(3) 0.074(3) 0.044(3) -0.008(3) 0.019(2) -0.011(2)
C11 0.122(5) 0.073(3) 0.040(2) -0.024(3) 0.019(3) 0.002(3)
C12 0.127(5) 0.061(3) 0.050(3) 0.010(3) -0.020(3) 0.002(3)
C13 0.066(3) 0.071(3) 0.046(3) 0.007(2) -0.009(2) -0.007(2)
C14 0.059(3) 0.060(3) 0.045(3) -0.006(2) 0.000(2) -0.009(2)
C15 0.053(3) 0.051(3) 0.046(3) -0.004(2) 0.008(2) -0.008(2)
C16 0.053(3) 0.083(4) 0.066(3) -0.007(3) 0.019(3) -0.029(3)
C17 0.060(3) 0.071(3) 0.053(3) 0.014(3) 0.018(2) 0.021(3)
C18 0.073(3) 0.055(3) 0.049(3) 0.010(2) 0.016(2) 0.013(2)
C19 0.065(3) 0.061(3) 0.060(3) 0.000(2) -0.004(3) 0.022(2)
C20 0.064(3) 0.061(3) 0.050(3) 0.009(2) 0.013(2) 0.023(2)
C21 0.082(3) 0.063(3) 0.057(3) 0.000(2) -0.003(2) 0.017(2)
C22 0.152(6) 0.065(3) 0.063(3) -0.002(4) -0.009(4) 0.010(3)
C23 0.175(6) 0.081(4) 0.056(3) 0.039(4) 0.040(4) 0.019(3)
C24 0.096(4) 0.089(4) 0.068(3) 0.024(3) 0.039(3) 0.042(3)
C25 0.060(3) 0.052(3) 0.042(2) 0.005(2) 0.013(2) 0.007(2)
C26 0.103(4) 0.059(3) 0.061(3) 0.028(3) 0.038(3) 0.028(2)
C27 0.086(4) 0.130(5) 0.094(5) 0.053(4) 0.045(3) 0.072(4)
C28 0.064(3) 0.162(6) 0.078(4) -0.017(4) 0.002(3) 0.059(4)
C29 0.084(4) 0.076(3) 0.051(2) -0.014(3) -0.002(3) 0.012(2)
C30 0.065(3) 0.077(4) 0.042(3) 0.003(3) 0.015(2) 0.002(2)
C31 0.061(3) 0.053(3) 0.052(3) 0.007(2) 0.019(2) 0.001(2)
C32 0.071(3) 0.053(3) 0.053(3) 0.008(2) 0.020(3) 0.001(2)
C33 0.090(4) 0.081(4) 0.057(3) -0.010(3) -0.019(3) -0.001(3)
C34 0.090(5) 0.102(5) 0.076(4) -0.026(4) 0.009(4) -0.023(4)
C35 0.285(15) 0.122(8) 0.153(10) 0.075(9) -0.069(10) -0.008(6)
C36 0.247(10) 0.170(7) 0.225(9) 0.040(8) 0.022(8) -0.013(7)
C37 0.221(14) 0.183(9) 0.292(14) 0.092(11) 0.096(13) 0.070(13)
C38 0.264(11) 0.275(11) 0.245(9) -0.015(9) 0.005(8) 0.054(8)
C39 0.198(9) 0.259(10) 0.160(8) 0.003(8) -0.031(6) -0.045(7)
C40 0.38(3) 0.30(2) 0.254(17) 0.09(2) -0.007(16) -0.097(15)

loop_
_atom_type_symbol
_atom_type_description
_atom_type_scat_dispersion_real
_atom_type_scat_dispersion_imag
_atom_type_scat_source
C C 0.0033 0.0016 'International Tables Vol C Tables 4.2.6.8 and 6.1.1.4'
H H 0.0000 0.0000 'International Tables Vol C Tables 4.2.6.8 and 6.1.1.4'
N N 0.0061 0.0033 'International Tables Vol C Tables 4.2.6.8 and 6.1.1.4'
O O 0.0106 0.0060 'International Tables Vol C Tables 4.2.6.8 and 6.1.1.4'
Cl Cl 0.1484 0.1585 'International Tables Vol C Tables 4.2.6.8 and 6.1.1.4'
Fe Fe 0.3463 0.8444 'International Tables Vol C Tables 4.2.6.8 and 6.1.1.4'
Co Co 0.3494 0.9721 'International Tables Vol C Tables 4.2.6.8 and 6.1.1.4'

loop_
_geom_angle_atom_site_label_1
_geom_angle_atom_site_label_2
_geom_angle_atom_site_label_3
_geom_angle_site_symmetry_1
_geom_angle_site_symmetry_3
_geom_angle
O13 Co1 O1 . . 177.28(14)
O13 Co1 N6 . 2_655 88.06(15)
O1 Co1 N6 . 2_655 89.30(15)
O13 Co1 N7 . . 89.14(16)
O1 Co1 N7 . . 93.51(15)
N6 Co1 N7 2_655 . 177.00(16)
O13 Co1 N1 . . 90.49(14)
O1 Co1 N1 . . 88.92(13)
N6 Co1 N1 2_655 . 91.48(14)
N7 Co1 N1 . . 89.63(14)
O13 Co1 N12 . 2_656 91.36(15)
O1 Co1 N12 . 2_656 89.25(14)
N6 Co1 N12 2_655 2_656 89.05(15)
N7 Co1 N12 . 2_656 89.94(15)
N1 Co1 N12 . 2_656 178.09(16)
C5 Fe1 C9 . . 106.20(19)
C5 Fe1 C4 . . 41.01(18)
C9 Fe1 C4 . . 131.56(19)
C5 Fe1 C13 . . 113.0(2)
C9 Fe1 C13 . . 40.9(2)
C4 Fe1 C13 . . 109.0(2)
C5 Fe1 C10 . . 131.3(2)
C9 Fe1 C10 . . 41.1(2)
C4 Fe1 C10 . . 171.2(2)
C13 Fe1 C10 . . 68.4(2)
C5 Fe1 C6 . . 40.5(2)
C9 Fe1 C6 . . 112.0(2)
C4 Fe1 C6 . . 68.5(2)
C13 Fe1 C6 . . 143.5(2)
C10 Fe1 C6 . . 108.2(2)
C5 Fe1 C11 . . 171.0(2)
C9 Fe1 C11 . . 68.3(2)
C4 Fe1 C11 . . 147.9(2)
C13 Fe1 C11 . . 68.0(3)
C10 Fe1 C11 . . 40.0(2)
C6 Fe1 C11 . . 133.7(3)
C5 Fe1 C12 . . 145.9(3)
C9 Fe1 C12 . . 68.3(2)
C4 Fe1 C12 . . 116.5(2)
C13 Fe1 C12 . . 40.5(2)
C10 Fe1 C12 . . 67.5(3)
C6 Fe1 C12 . . 173.6(3)
C11 Fe1 C12 . . 40.0(3)
C5 Fe1 C7 . . 68.2(2)
C9 Fe1 C7 . . 144.1(2)
C4 Fe1 C7 . . 68.4(2)
C13 Fe1 C7 . . 174.9(2)
C10 Fe1 C7 . . 114.8(2)
C6 Fe1 C7 . . 40.4(2)
C11 Fe1 C7 . . 111.7(3)
C12 Fe1 C7 . . 136.1(3)
C5 Fe1 C8 . . 68.32(19)
C9 Fe1 C8 . . 172.51(19)
C4 Fe1 C8 . . 40.98(19)
C13 Fe1 C8 . . 135.5(2)
C10 Fe1 C8 . . 146.4(2)
C6 Fe1 C8 . . 67.5(2)
C11 Fe1 C8 . . 117.8(2)
C12 Fe1 C8 . . 113.1(2)
C7 Fe1 C8 . . 39.8(2)
C25 Fe2 C21 . . 107.4(2)
C25 Fe2 C26 . . 41.13(19)
C21 Fe2 C26 . . 128.2(3)
C25 Fe2 C22 . . 117.2(3)
C21 Fe2 C22 . . 41.0(3)
C26 Fe2 C22 . . 107.4(3)
C25 Fe2 C29 . . 40.7(2)
C21 Fe2 C29 . . 117.6(3)
C26 Fe2 C29 . . 68.6(2)
C22 Fe2 C29 . . 151.0(3)
C25 Fe2 C20 . . 127.6(2)
C21 Fe2 C20 . . 40.5(2)
C26 Fe2 C20 . . 166.1(2)
C22 Fe2 C20 . . 68.8(2)
C29 Fe2 C20 . . 107.8(2)
C25 Fe2 C23 . . 150.5(3)
C21 Fe2 C23 . . 67.9(3)
C26 Fe2 C23 . . 117.5(3)
C22 Fe2 C23 . . 39.8(3)
C29 Fe2 C23 . . 167.9(3)
C20 Fe2 C23 . . 68.8(2)
C25 Fe2 C24 . . 167.6(2)
C21 Fe2 C24 . . 68.0(3)
C26 Fe2 C24 . . 150.7(2)
C22 Fe2 C24 . . 67.4(3)
C29 Fe2 C24 . . 130.1(3)
C20 Fe2 C24 . . 41.5(2)
C23 Fe2 C24 . . 39.9(3)
C25 Fe2 C27 . . 68.6(2)
C21 Fe2 C27 . . 166.3(3)
C26 Fe2 C27 . . 40.4(3)
C22 Fe2 C27 . . 128.1(3)
C29 Fe2 C27 . . 68.5(3)
C20 Fe2 C27 . . 152.2(3)
C23 Fe2 C27 . . 108.8(3)
C24 Fe2 C27 . . 118.6(3)
C25 Fe2 C28 . . 68.3(2)
C21 Fe2 C28 . . 152.1(3)
C26 Fe2 C28 . . 67.8(3)
C22 Fe2 C28 . . 166.2(4)
C29 Fe2 C28 . . 40.9(3)
C20 Fe2 C28 . . 119.0(3)
C23 Fe2 C28 . . 129.6(4)
C24 Fe2 C28 . . 110.0(3)
C27 Fe2 C28 . . 40.0(3)
O8 Cl1 O7 . . 106.4(8)
O8 Cl1 O6 . . 109.8(8)
O7 Cl1 O6 . . 107.1(9)
O8 Cl1 O5 . . 114.2(6)
O7 Cl1 O5 . . 112.7(7)
O6 Cl1 O5 . . 106.5(5)
O9 Cl2 O11 . . 109.8(4)
O9 Cl2 O10 . . 112.8(5)
O11 Cl2 O10 . . 109.6(4)
O9 Cl2 O12 . . 105.6(4)
O11 Cl2 O12 . . 108.6(5)
O10 Cl2 O12 . . 110.3(4)
C33 O1 Co1 . . 129.8(3)
C33 O1 H1D . . 114.6
Co1 O1 H1D . . 113.0
C35 O2 H2D . . 109.5
C37 O3 H3D . . 109.6
C39 O4 H4D . . 107.3
Co1 O13 H1W . . 115.8
Co1 O13 H2W . . 128.1
H1W O13 H2W . . 113.2
C2 N1 C1 . . 102.1(4)
C2 N1 Co1 . . 130.7(3)
C1 N1 Co1 . . 127.0(3)
C1 N2 N3 . . 102.6(4)
C2 N3 N2 . . 110.5(4)
C2 N3 C3 . . 128.7(4)
N2 N3 C3 . . 120.8(4)
C15 N4 N5 . . 109.2(4)
C15 N4 C14 . . 129.2(4)
N5 N4 C14 . . 121.5(4)
C16 N5 N4 . . 102.8(4)
C15 N6 C16 . . 102.2(4)
C15 N6 Co1 . 2_645 128.0(3)
C16 N6 Co1 . 2_645 129.8(3)
C18 N7 C17 . . 101.9(4)
C18 N7 Co1 . . 130.2(3)
C17 N7 Co1 . . 127.7(3)
C17 N8 N9 . . 103.0(4)
C18 N9 N8 . . 109.8(4)
C18 N9 C19 . . 128.5(4)
N8 N9 C19 . . 121.7(4)
C31 N10 N11 . . 109.7(4)
C31 N10 C30 . . 128.8(5)
N11 N10 C30 . . 121.2(4)
C32 N11 N10 . . 102.2(4)
C31 N12 C32 . . 102.5(4)
C31 N12 Co1 . 2_646 130.2(3)
C32 N12 Co1 . 2_646 127.2(3)
N2 C1 N1 . . 114.8(4)
N2 C1 H1 . . 122.6
N1 C1 H1 . . 122.6
N3 C2 N1 . . 110.0(4)
N3 C2 H2A . . 125.0
N1 C2 H2A . . 125.0
N3 C3 C4 . . 112.0(4)
N3 C3 H3A . . 109.2
C4 C3 H3A . . 109.2
N3 C3 H3B . . 109.2
C4 C3 H3B . . 109.2
H3A C3 H3B . . 107.9
C5 C4 C8 . . 107.0(4)
C5 C4 C3 . . 126.9(4)
C8 C4 C3 . . 126.1(5)
C5 C4 Fe1 . . 69.3(2)
C8 C4 Fe1 . . 70.6(3)
C3 C4 Fe1 . . 124.6(3)
C6 C5 C4 . . 108.1(4)
C6 C5 Fe1 . . 70.3(3)
C4 C5 Fe1 . . 69.7(3)
C6 C5 H5 . . 125.9
C4 C5 H5 . . 125.9
Fe1 C5 H5 . . 125.9
C5 C6 C7 . . 108.4(5)
C5 C6 Fe1 . . 69.2(3)
C7 C6 Fe1 . . 70.4(3)
C5 C6 H6 . . 125.8
C7 C6 H6 . . 125.8
Fe1 C6 H6 . . 125.8
C8 C7 C6 . . 108.2(5)
C8 C7 Fe1 . . 70.3(3)
C6 C7 Fe1 . . 69.3(3)
C8 C7 H7 . . 125.9
C6 C7 H7 . . 125.9
Fe1 C7 H7 . . 125.9
C7 C8 C4 . . 108.3(5)
C7 C8 Fe1 . . 69.9(3)
C4 C8 Fe1 . . 68.4(3)
C7 C8 H8 . . 125.8
C4 C8 H8 . . 125.8
Fe1 C8 H8 . . 125.8
C13 C9 C10 . . 107.1(5)
C13 C9 C14 . . 126.3(5)
C10 C9 C14 . . 126.4(5)
C13 C9 Fe1 . . 69.8(3)
C10 C9 Fe1 . . 69.7(3)
C14 C9 Fe1 . . 122.3(3)
C11 C10 C9 . . 108.2(5)
C11 C10 Fe1 . . 70.2(3)
C9 C10 Fe1 . . 69.2(3)
C11 C10 H10 . . 125.9
C9 C10 H10 . . 125.9
Fe1 C10 H10 . . 125.9
C10 C11 C12 . . 108.6(6)
C10 C11 Fe1 . . 69.8(3)
C12 C11 Fe1 . . 70.0(3)
C10 C11 H11 . . 125.7
C12 C11 H11 . . 125.7
Fe1 C11 H11 . . 125.7
C11 C12 C13 . . 108.5(5)
C11 C12 Fe1 . . 69.9(3)
C13 C12 Fe1 . . 69.5(3)
C11 C12 H12 . . 125.8
C13 C12 H12 . . 125.8
Fe1 C12 H12 . . 125.8
C12 C13 C9 . . 107.6(5)
C12 C13 Fe1 . . 70.0(3)
C9 C13 Fe1 . . 69.3(3)
C12 C13 H13 . . 126.2
C9 C13 H13 . . 126.2
Fe1 C13 H13 . . 126.2
N4 C14 C9 . . 113.0(4)
N4 C14 H14A . . 109.0
C9 C14 H14A . . 109.0
N4 C14 H14B . . 109.0
C9 C14 H14B . . 109.0
H14A C14 H14B . . 107.8
N4 C15 N6 . . 110.9(4)
N4 C15 H15 . . 124.6
N6 C15 H15 . . 124.6
N5 C16 N6 . . 114.8(4)
N5 C16 H16 . . 122.6
N6 C16 H16 . . 122.6
N8 C17 N7 . . 114.6(4)
N8 C17 H17 . . 122.7
N7 C17 H17 . . 122.7
N9 C18 N7 . . 110.6(4)
N9 C18 H18 . . 124.7
N7 C18 H18 . . 124.7
N9 C19 C20 . . 109.7(4)
N9 C19 H19A . . 109.7
C20 C19 H19A . . 109.7
N9 C19 H19B . . 109.7
C20 C19 H19B . . 109.7
H19A C19 H19B . . 108.2
C21 C20 C24 . . 106.0(5)
C21 C20 C19 . . 126.8(5)
C24 C20 C19 . . 127.0(5)
C21 C20 Fe2 . . 69.5(3)
C24 C20 Fe2 . . 69.5(3)
C19 C20 Fe2 . . 128.1(4)
C20 C21 C22 . . 108.8(6)
C20 C21 Fe2 . . 70.0(3)
C22 C21 Fe2 . . 69.7(4)
C20 C21 H21 . . 125.6
C22 C21 H21 . . 125.6
Fe2 C21 H21 . . 125.6
C23 C22 C21 . . 107.9(7)
C23 C22 Fe2 . . 70.3(4)
C21 C22 Fe2 . . 69.4(4)
C23 C22 H22 . . 126.0
C21 C22 H22 . . 126.0
Fe2 C22 H22 . . 126.0
C22 C23 C24 . . 108.9(7)
C22 C23 Fe2 . . 69.8(4)
C24 C23 Fe2 . . 70.2(4)
C22 C23 H23 . . 125.5
C24 C23 H23 . . 125.5
Fe2 C23 H23 . . 125.5
C23 C24 C20 . . 108.3(6)
C23 C24 Fe2 . . 69.9(3)
C20 C24 Fe2 . . 68.9(3)
C23 C24 H24 . . 125.9
C20 C24 H24 . . 125.9
Fe2 C24 H24 . . 125.9
C29 C25 C26 . . 107.9(5)
C29 C25 C30 . . 126.7(5)
C26 C25 C30 . . 125.3(5)
C29 C25 Fe2 . . 70.1(3)
C26 C25 Fe2 . . 69.8(3)
C30 C25 Fe2 . . 124.2(3)
C27 C26 C25 . . 108.2(6)
C27 C26 Fe2 . . 70.5(3)
C25 C26 Fe2 . . 69.1(3)
C27 C26 H26 . . 125.9
C25 C26 H26 . . 125.9
Fe2 C26 H26 . . 125.9
C28 C27 C26 . . 108.0(6)
C28 C27 Fe2 . . 70.0(4)
C26 C27 Fe2 . . 69.1(3)
C28 C27 H27 . . 126.0
C26 C27 H27 . . 126.0
Fe2 C27 H27 . . 126.0
C27 C28 C29 . . 108.5(6)
C27 C28 Fe2 . . 70.0(4)
C29 C28 Fe2 . . 69.0(4)
C27 C28 H28 . . 125.7
C29 C28 H28 . . 125.7
Fe2 C28 H28 . . 125.7
C25 C29 C28 . . 107.4(6)
C25 C29 Fe2 . . 69.2(3)
C28 C29 Fe2 . . 70.1(4)
C25 C29 H29 . . 126.3
C28 C29 H29 . . 126.3
Fe2 C29 H29 . . 126.3
N10 C30 C25 . . 112.5(4)
N10 C30 H30A . . 109.1
C25 C30 H30A . . 109.1
N10 C30 H30B . . 109.1
C25 C30 H30B . . 109.1
H30A C30 H30B . . 107.8
N12 C31 N10 . . 110.5(4)
N12 C31 H31 . . 124.7
N10 C31 H31 . . 124.7
N11 C32 N12 . . 115.0(5)
N11 C32 H32 . . 122.5
N12 C32 H32 . . 122.5
O1 C33 C34 . . 113.3(5)
O1 C33 H33A . . 108.9
C34 C33 H33A . . 108.9
O1 C33 H33B . . 108.9
C34 C33 H33B . . 108.9
H33A C33 H33B . . 107.7
C33 C34 H34A . . 109.5
C33 C34 H34B . . 109.5
H34A C34 H34B . . 109.5
C33 C34 H34C . . 109.5
H34A C34 H34C . . 109.5
H34B C34 H34C . . 109.5
O2 C35 C36 . . 117.9(8)
O2 C35 H35A . . 107.8
C36 C35 H35A . . 107.8
O2 C35 H35B . . 107.8
C36 C35 H35B . . 107.8
H35A C35 H35B . . 107.2
C35 C36 H36A . . 109.5
C35 C36 H36B . . 109.5
H36A C36 H36B . . 109.5
C35 C36 H36C . . 109.5
H36A C36 H36C . . 109.5
H36B C36 H36C . . 109.5
O3 C37 C38 . . 112.9(9)
O3 C37 H37A . . 109.0
C38 C37 H37A . . 109.0
O3 C37 H37B . . 109.0
C38 C37 H37B . . 109.0
H37A C37 H37B . . 107.8
C37 C38 H38A . . 109.5
C37 C38 H38B . . 109.5
H38A C38 H38B . . 109.5
C37 C38 H38C . . 109.5
H38A C38 H38C . . 109.5
H38B C38 H38C . . 109.5
O4 C39 C40 . . 117.5(9)
O4 C39 H39A . . 107.9
C40 C39 H39A . . 107.9
O4 C39 H39B . . 107.9
C40 C39 H39B . . 107.9
H39A C39 H39B . . 107.2
C39 C40 H40A . . 109.5
C39 C40 H40B . . 109.5
H40A C40 H40B . . 109.5
C39 C40 H40C . . 109.5
H40A C40 H40C . . 109.5
H40B C40 H40C . . 109.5

loop_
_geom_bond_atom_site_label_1
_geom_bond_atom_site_label_2
_geom_bond_site_symmetry_2
_geom_bond_distance
Co1 O13 . 2.093(4)
Co1 O1 . 2.118(3)
Co1 N6 2_655 2.149(4)
Co1 N7 . 2.149(4)
Co1 N1 . 2.156(3)
Co1 N12 2_656 2.157(4)
Fe1 C5 . 2.023(4)
Fe1 C9 . 2.030(5)
Fe1 C4 . 2.029(4)
Fe1 C13 . 2.038(5)
Fe1 C10 . 2.037(5)
Fe1 C6 . 2.038(5)
Fe1 C11 . 2.043(5)
Fe1 C12 . 2.045(6)
Fe1 C7 . 2.052(5)
Fe1 C8 . 2.057(5)
Fe2 C25 . 2.019(4)
Fe2 C21 . 2.024(6)
Fe2 C26 . 2.027(5)
Fe2 C22 . 2.029(7)
Fe2 C29 . 2.031(6)
Fe2 C20 . 2.031(5)
Fe2 C23 . 2.036(6)
Fe2 C24 . 2.039(5)
Fe2 C27 . 2.045(6)
Fe2 C28 . 2.046(7)
Cl1 O8 . 1.320(8)
Cl1 O7 . 1.329(10)
Cl1 O6 . 1.349(7)
Cl1 O5 . 1.357(6)
Cl2 O9 . 1.389(5)
Cl2 O11 . 1.397(5)
Cl2 O10 . 1.406(6)
Cl2 O12 . 1.446(6)
O1 C33 . 1.428(6)
O1 H1D . 0.9286
O2 C35 . 1.427(7)
O2 H2D . 0.8200
O3 C37 . 1.445(8)
O3 H3D . 0.8545
O4 C39 . 1.437(8)
O4 H4D . 0.8430
O13 H1W . 0.8548
O13 H2W . 0.9031
N1 C2 . 1.329(6)
N1 C1 . 1.357(6)
N2 C1 . 1.304(6)
N2 N3 . 1.345(5)
N3 C2 . 1.317(5)
N3 C3 . 1.481(5)
N4 C15 . 1.317(6)
N4 N5 . 1.357(5)
N4 C14 . 1.470(6)
N5 C16 . 1.310(7)
N6 C15 . 1.329(6)
N6 C16 . 1.346(6)
N6 Co1 2_645 2.149(4)
N7 C18 . 1.333(6)
N7 C17 . 1.363(6)
N8 C17 . 1.296(6)
N8 N9 . 1.357(5)
N9 C18 . 1.308(6)
N9 C19 . 1.469(6)
N10 C31 . 1.323(6)
N10 N11 . 1.357(6)
N10 C30 . 1.473(6)
N11 C32 . 1.305(6)
N12 C31 . 1.314(6)
N12 C32 . 1.353(6)
N12 Co1 2_646 2.157(4)
C1 H1 . 0.9300
C2 H2A . 0.9300
C3 C4 . 1.491(7)
C3 H3A . 0.9700
C3 H3B . 0.9700
C4 C5 . 1.420(7)
C4 C8 . 1.431(7)
C5 C6 . 1.407(7)
C5 H5 . 0.9800
C6 C7 . 1.411(8)
C6 H6 . 0.9800
C7 C8 . 1.399(8)
C7 H7 . 0.9800
C8 H8 . 0.9800
C9 C13 . 1.421(7)
C9 C10 . 1.428(7)
C9 C14 . 1.487(7)
C10 C11 . 1.395(8)
C10 H10 . 0.9800
C11 C12 . 1.400(9)
C11 H11 . 0.9800
C12 C13 . 1.412(8)
C12 H12 . 0.9800
C13 H13 . 0.9800
C14 H14A . 0.9700
C14 H14B . 0.9700
C15 H15 . 0.9300
C16 H16 . 0.9300
C17 H17 . 0.9300
C18 H18 . 0.9300
C19 C20 . 1.497(8)
C19 H19A . 0.9700
C19 H19B . 0.9700
C20 C21 . 1.402(8)
C20 C24 . 1.443(8)
C21 C22 . 1.418(9)
C21 H21 . 0.9800
C22 C23 . 1.385(11)
C22 H22 . 0.9800
C23 C24 . 1.390(10)
C23 H23 . 0.9800
C24 H24 . 0.9800
C25 C29 . 1.407(8)
C25 C26 . 1.421(7)
C25 C30 . 1.483(7)
C26 C27 . 1.408(10)
C26 H26 . 0.9800
C27 C28 . 1.400(11)
C27 H27 . 0.9800
C28 C29 . 1.426(9)
C28 H28 . 0.9800
C29 H29 . 0.9800
C30 H30A . 0.9700
C30 H30B . 0.9700
C31 H31 . 0.9300
C32 H32 . 0.9300
C33 C34 . 1.497(8)
C33 H33A . 0.9700
C33 H33B . 0.9700
C34 H34A . 0.9600
C34 H34B . 0.9600
C34 H34C . 0.9600
C35 C36 . 1.468(8)
C35 H35A . 0.9700
C35 H35B . 0.9700
C36 H36A . 0.9600
C36 H36B . 0.9600
C36 H36C . 0.9600
C37 C38 . 1.480(9)
C37 H37A . 0.9700
C37 H37B . 0.9700
C38 H38A . 0.9600
C38 H38B . 0.9600
C38 H38C . 0.9600
C39 C40 . 1.446(9)
C39 H39A . 0.9700
C39 H39B . 0.9700
C40 H40A . 0.9600
C40 H40B . 0.9600
C40 H40C . 0.9600

loop_
_geom_hbond_atom_site_label_D
_geom_hbond_atom_site_label_H
_geom_hbond_atom_site_label_A
_geom_hbond_site_symmetry_A
_geom_hbond_distance_DH
_geom_hbond_distance_HA
_geom_hbond_distance_DA
_geom_hbond_angle_DHA
O1 H1D O2 . 0.93 1.74 2.665(6) 173.6
O2 H2D Cl2 2_656 0.82 2.87 3.620(6) 153.3
O3 H3D O8 . 0.85 2.08 2.906(12) 162.2
O3 H3D Cl1 . 0.85 2.90 3.687(8) 153.3
O4 H4D N5 4_566 0.84 2.05 2.871(8) 163.6
O13 H1W O3 . 0.85 1.92 2.677(7) 147.6
O13 H2W O4 . 0.90 2.06 2.622(7) 119.1

loop_
_geom_torsion_atom_site_label_1
_geom_torsion_atom_site_label_2
_geom_torsion_atom_site_label_3
_geom_torsion_atom_site_label_4
_geom_torsion_site_symmetry_1
_geom_torsion
N6 Co1 O1 C33 2_655 175.9(4)
N7 Co1 O1 C33 . -3.0(4)
N1 Co1 O1 C33 . -92.6(4)
N12 Co1 O1 C33 2_656 86.9(4)
O13 Co1 N1 C2 . 9.4(4)
O1 Co1 N1 C2 . -167.9(4)
N6 Co1 N1 C2 2_655 -78.7(4)
N7 Co1 N1 C2 . 98.5(4)
O13 Co1 N1 C1 . -165.6(4)
O1 Co1 N1 C1 . 17.0(4)
N6 Co1 N1 C1 2_655 106.3(4)
N7 Co1 N1 C1 . -76.5(4)
C1 N2 N3 C2 . -0.5(6)
C1 N2 N3 C3 . 176.4(4)
C15 N4 N5 C16 . 0.8(6)
C14 N4 N5 C16 . 179.5(5)
O13 Co1 N7 C18 . -101.5(5)
O1 Co1 N7 C18 . 79.1(5)
N1 Co1 N7 C18 . 168.0(5)
N12 Co1 N7 C18 2_656 -10.1(5)
O13 Co1 N7 C17 . 71.3(5)
O1 Co1 N7 C17 . -108.1(5)
N1 Co1 N7 C17 . -19.2(5)
N12 Co1 N7 C17 2_656 162.7(5)
C17 N8 N9 C18 . -0.6(6)
C17 N8 N9 C19 . 178.7(5)
C31 N10 N11 C32 . -0.3(6)
C30 N10 N11 C32 . -175.5(5)
N3 N2 C1 N1 . 1.0(6)
C2 N1 C1 N2 . -1.2(6)
Co1 N1 C1 N2 . 174.9(4)
N2 N3 C2 N1 . -0.3(6)
C3 N3 C2 N1 . -176.8(4)
C1 N1 C2 N3 . 0.8(5)
Co1 N1 C2 N3 . -175.1(3)
C2 N3 C3 C4 . -123.2(5)
N2 N3 C3 C4 . 60.6(6)
N3 C3 C4 C5 . 79.9(6)
N3 C3 C4 C8 . -101.1(5)
N3 C3 C4 Fe1 . 168.8(3)
C9 Fe1 C4 C5 . 63.2(4)
C13 Fe1 C4 C5 . 103.4(3)
C6 Fe1 C4 C5 . -37.7(3)
C11 Fe1 C4 C5 . -177.9(4)
C12 Fe1 C4 C5 . 146.8(3)
C7 Fe1 C4 C5 . -81.2(3)
C8 Fe1 C4 C5 . -117.7(4)
C5 Fe1 C4 C8 . 117.7(4)
C9 Fe1 C4 C8 . -179.1(3)
C13 Fe1 C4 C8 . -138.8(3)
C6 Fe1 C4 C8 . 80.0(3)
C11 Fe1 C4 C8 . -60.2(6)
C12 Fe1 C4 C8 . -95.5(4)
C7 Fe1 C4 C8 . 36.5(3)
C5 Fe1 C4 C3 . -121.2(5)
C9 Fe1 C4 C3 . -58.1(5)
C13 Fe1 C4 C3 . -17.8(5)
C6 Fe1 C4 C3 . -158.9(5)
C11 Fe1 C4 C3 . 60.9(6)
C12 Fe1 C4 C3 . 25.6(5)
C7 Fe1 C4 C3 . 157.5(5)
C8 Fe1 C4 C3 . 121.0(5)
C8 C4 C5 C6 . -0.8(5)
C3 C4 C5 C6 . 178.4(4)
Fe1 C4 C5 C6 . 60.0(3)
C8 C4 C5 Fe1 . -60.8(3)
C3 C4 C5 Fe1 . 118.4(5)
C9 Fe1 C5 C6 . 105.1(3)
C4 Fe1 C5 C6 . -119.0(4)
C13 Fe1 C5 C6 . 148.0(3)
C10 Fe1 C5 C6 . 67.2(4)
C12 Fe1 C5 C6 . -179.9(4)
C7 Fe1 C5 C6 . -37.3(3)
C8 Fe1 C5 C6 . -80.3(3)
C9 Fe1 C5 C4 . -135.9(3)
C13 Fe1 C5 C4 . -93.0(3)
C10 Fe1 C5 C4 . -173.8(3)
C6 Fe1 C5 C4 . 119.0(4)
C12 Fe1 C5 C4 . -60.9(5)
C7 Fe1 C5 C4 . 81.7(3)
C8 Fe1 C5 C4 . 38.7(3)
C4 C5 C6 C7 . 0.0(6)
Fe1 C5 C6 C7 . 59.6(4)
C4 C5 C6 Fe1 . -59.7(3)
C9 Fe1 C6 C5 . -89.5(3)
C4 Fe1 C6 C5 . 38.1(3)
C13 Fe1 C6 C5 . -55.1(5)
C10 Fe1 C6 C5 . -133.2(3)
C11 Fe1 C6 C5 . -169.9(3)
C7 Fe1 C6 C5 . 119.6(4)
C8 Fe1 C6 C5 . 82.4(3)
C5 Fe1 C6 C7 . -119.6(4)
C9 Fe1 C6 C7 . 150.9(3)
C4 Fe1 C6 C7 . -81.5(3)
C13 Fe1 C6 C7 . -174.7(3)
C10 Fe1 C6 C7 . 107.2(3)
C11 Fe1 C6 C7 . 70.5(4)
C8 Fe1 C6 C7 . -37.2(3)
C5 C6 C7 C8 . 0.9(6)
Fe1 C6 C7 C8 . 59.7(4)
C5 C6 C7 Fe1 . -58.9(3)
C5 Fe1 C7 C8 . -81.8(3)
C9 Fe1 C7 C8 . -169.6(3)
C4 Fe1 C7 C8 . -37.5(3)
C10 Fe1 C7 C8 . 151.4(3)
C6 Fe1 C7 C8 . -119.3(4)
C11 Fe1 C7 C8 . 107.9(4)
C12 Fe1 C7 C8 . 68.7(5)
C5 Fe1 C7 C6 . 37.5(3)
C9 Fe1 C7 C6 . -50.2(5)
C4 Fe1 C7 C6 . 81.8(3)
C10 Fe1 C7 C6 . -89.2(3)
C11 Fe1 C7 C6 . -132.8(3)
C12 Fe1 C7 C6 . -172.0(4)
C8 Fe1 C7 C6 . 119.3(4)
C6 C7 C8 C4 . -1.3(6)
Fe1 C7 C8 C4 . 57.8(3)
C6 C7 C8 Fe1 . -59.1(4)
C5 C4 C8 C7 . 1.3(5)
C3 C4 C8 C7 . -177.9(4)
Fe1 C4 C8 C7 . -58.7(4)
C5 C4 C8 Fe1 . 60.0(3)
C3 C4 C8 Fe1 . -119.2(5)
C5 Fe1 C8 C7 . 81.6(3)
C4 Fe1 C8 C7 . 120.3(5)
C13 Fe1 C8 C7 . -177.2(3)
C10 Fe1 C8 C7 . -51.6(5)
C6 Fe1 C8 C7 . 37.7(3)
C11 Fe1 C8 C7 . -91.1(4)
C12 Fe1 C8 C7 . -135.4(4)
C5 Fe1 C8 C4 . -38.7(3)
C13 Fe1 C8 C4 . 62.5(4)
C10 Fe1 C8 C4 . -171.9(4)
C6 Fe1 C8 C4 . -82.6(3)
C11 Fe1 C8 C4 . 148.6(3)
C12 Fe1 C8 C4 . 104.3(4)
C7 Fe1 C8 C4 . -120.3(5)
C5 Fe1 C9 C13 . 106.5(3)
C4 Fe1 C9 C13 . 69.0(4)
C10 Fe1 C9 C13 . -118.0(4)
C6 Fe1 C9 C13 . 149.1(3)
C11 Fe1 C9 C13 . -81.0(4)
C12 Fe1 C9 C13 . -37.8(3)
C7 Fe1 C9 C13 . -178.4(4)
C5 Fe1 C9 C10 . -135.4(3)
C4 Fe1 C9 C10 . -173.0(3)
C13 Fe1 C9 C10 . 118.0(4)
C6 Fe1 C9 C10 . -92.8(4)
C11 Fe1 C9 C10 . 37.0(4)
C12 Fe1 C9 C10 . 80.3(4)
C7 Fe1 C9 C10 . -60.3(5)
C5 Fe1 C9 C14 . -14.4(5)
C4 Fe1 C9 C14 . -52.0(5)
C13 Fe1 C9 C14 . -121.0(5)
C10 Fe1 C9 C14 . 121.0(6)
C6 Fe1 C9 C14 . 28.2(5)
C11 Fe1 C9 C14 . 158.0(5)
C12 Fe1 C9 C14 . -158.7(5)
C7 Fe1 C9 C14 . 60.6(6)
C13 C9 C10 C11 . 0.5(6)
C14 C9 C10 C11 . -175.5(5)
Fe1 C9 C10 C11 . -59.6(4)
C13 C9 C10 Fe1 . 60.1(3)
C14 C9 C10 Fe1 . -115.8(5)
C5 Fe1 C10 C11 . -176.8(4)
C9 Fe1 C10 C11 . 119.4(5)
C13 Fe1 C10 C11 . 81.0(4)
C6 Fe1 C10 C11 . -137.7(4)
C12 Fe1 C10 C11 . 37.2(4)
C7 Fe1 C10 C11 . -94.7(4)
C8 Fe1 C10 C11 . -61.1(6)
C5 Fe1 C10 C9 . 63.8(4)
C13 Fe1 C10 C9 . -38.4(3)
C6 Fe1 C10 C9 . 102.9(3)
C11 Fe1 C10 C9 . -119.4(5)
C12 Fe1 C10 C9 . -82.2(4)
C7 Fe1 C10 C9 . 145.8(3)
C8 Fe1 C10 C9 . 179.4(4)
C9 C10 C11 C12 . -0.5(6)
Fe1 C10 C11 C12 . -59.5(4)
C9 C10 C11 Fe1 . 59.0(4)
C9 Fe1 C11 C10 . -38.0(4)
C4 Fe1 C11 C10 . -173.2(4)
C13 Fe1 C11 C10 . -82.3(4)
C6 Fe1 C11 C10 . 62.2(5)
C12 Fe1 C11 C10 . -119.7(6)
C7 Fe1 C11 C10 . 103.2(4)
C8 Fe1 C11 C10 . 146.8(4)
C9 Fe1 C11 C12 . 81.6(4)
C4 Fe1 C11 C12 . -53.5(6)
C13 Fe1 C11 C12 . 37.4(4)
C10 Fe1 C11 C12 . 119.7(6)
C6 Fe1 C11 C12 . -178.2(4)
C7 Fe1 C11 C12 . -137.1(4)
C8 Fe1 C11 C12 . -93.6(4)
C10 C11 C12 C13 . 0.4(7)
Fe1 C11 C12 C13 . -59.0(4)
C10 C11 C12 Fe1 . 59.3(4)
C5 Fe1 C12 C11 . -168.7(4)
C9 Fe1 C12 C11 . -81.7(4)
C4 Fe1 C12 C11 . 151.5(3)
C13 Fe1 C12 C11 . -119.8(5)
C10 Fe1 C12 C11 . -37.2(4)
C7 Fe1 C12 C11 . 65.9(5)
C8 Fe1 C12 C11 . 106.3(4)
C5 Fe1 C12 C13 . -48.8(5)
C9 Fe1 C12 C13 . 38.1(3)
C4 Fe1 C12 C13 . -88.7(4)
C10 Fe1 C12 C13 . 82.6(4)
C11 Fe1 C12 C13 . 119.8(5)
C7 Fe1 C12 C13 . -174.3(3)
C8 Fe1 C12 C13 . -133.9(3)
C11 C12 C13 C9 . -0.1(6)
Fe1 C12 C13 C9 . -59.3(3)
C11 C12 C13 Fe1 . 59.2(4)
C10 C9 C13 C12 . -0.2(5)
C14 C9 C13 C12 . 175.7(5)
Fe1 C9 C13 C12 . 59.8(4)
C10 C9 C13 Fe1 . -60.0(3)
C14 C9 C13 Fe1 . 115.9(5)
C5 Fe1 C13 C12 . 152.7(4)
C9 Fe1 C13 C12 . -118.8(5)
C4 Fe1 C13 C12 . 108.8(4)
C10 Fe1 C13 C12 . -80.2(4)
C6 Fe1 C13 C12 . -171.9(4)
C11 Fe1 C13 C12 . -37.0(4)
C8 Fe1 C13 C12 . 70.8(5)
C5 Fe1 C13 C9 . -88.5(3)
C4 Fe1 C13 C9 . -132.4(3)
C10 Fe1 C13 C9 . 38.6(3)
C6 Fe1 C13 C9 . -53.1(5)
C11 Fe1 C13 C9 . 81.8(3)
C12 Fe1 C13 C9 . 118.8(5)
C8 Fe1 C13 C9 . -170.4(3)
C15 N4 C14 C9 . -108.1(6)
N5 N4 C14 C9 . 73.5(6)
C13 C9 C14 N4 . 91.0(6)
C10 C9 C14 N4 . -93.9(6)
Fe1 C9 C14 N4 . 178.6(3)
N5 N4 C15 N6 . 0.0(6)
C14 N4 C15 N6 . -178.5(4)
C16 N6 C15 N4 . -0.8(6)
Co1 N6 C15 N4 2_645 176.7(3)
N4 N5 C16 N6 . -1.4(7)
C15 N6 C16 N5 . 1.4(7)
Co1 N6 C16 N5 2_645 -176.0(4)
N9 N8 C17 N7 . 0.0(6)
C18 N7 C17 N8 . 0.5(7)
Co1 N7 C17 N8 . -173.9(4)
N8 N9 C18 N7 . 0.9(6)
C19 N9 C18 N7 . -178.2(5)
C17 N7 C18 N9 . -0.8(6)
Co1 N7 C18 N9 . 173.3(3)
C18 N9 C19 C20 . 122.1(6)
N8 N9 C19 C20 . -57.0(6)
N9 C19 C20 C21 . -75.0(6)
N9 C19 C20 C24 . 101.1(6)
N9 C19 C20 Fe2 . -166.9(4)
C25 Fe2 C20 C21 . -71.2(4)
C26 Fe2 C20 C21 . -39.1(12)
C22 Fe2 C20 C21 . 37.5(4)
C29 Fe2 C20 C21 . -111.9(4)
C23 Fe2 C20 C21 . 80.4(4)
C24 Fe2 C20 C21 . 117.0(5)
C27 Fe2 C20 C21 . 170.6(6)
C28 Fe2 C20 C21 . -155.1(4)
C25 Fe2 C20 C24 . 171.8(4)
C21 Fe2 C20 C24 . -117.0(5)
C26 Fe2 C20 C24 . -156.1(10)
C22 Fe2 C20 C24 . -79.5(5)
C29 Fe2 C20 C24 . 131.1(4)
C23 Fe2 C20 C24 . -36.6(5)
C27 Fe2 C20 C24 . 53.6(7)
C28 Fe2 C20 C24 . 87.9(5)
C25 Fe2 C20 C19 . 50.2(6)
C21 Fe2 C20 C19 . 121.4(6)
C26 Fe2 C20 C19 . 82.3(12)
C22 Fe2 C20 C19 . 158.9(6)
C29 Fe2 C20 C19 . 9.5(5)
C23 Fe2 C20 C19 . -158.3(6)
C24 Fe2 C20 C19 . -121.6(7)
C27 Fe2 C20 C19 . -68.1(8)
C28 Fe2 C20 C19 . -33.7(6)
C24 C20 C21 C22 . 1.2(6)
C19 C20 C21 C22 . 178.0(5)
Fe2 C20 C21 C22 . -59.1(4)
C24 C20 C21 Fe2 . 60.3(3)
C19 C20 C21 Fe2 . -122.9(5)
C25 Fe2 C21 C20 . 128.2(3)
C26 Fe2 C21 C20 . 168.9(3)
C22 Fe2 C21 C20 . -120.0(5)
C29 Fe2 C21 C20 . 85.4(4)
C23 Fe2 C21 C20 . -82.8(4)
C24 Fe2 C21 C20 . -39.6(4)
C27 Fe2 C21 C20 . -161.1(10)
C28 Fe2 C21 C20 . 51.9(7)
C25 Fe2 C21 C22 . -111.8(4)
C26 Fe2 C21 C22 . -71.1(5)
C29 Fe2 C21 C22 . -154.6(4)
C20 Fe2 C21 C22 . 120.0(5)
C23 Fe2 C21 C22 . 37.2(4)
C24 Fe2 C21 C22 . 80.4(5)
C27 Fe2 C21 C22 . -41.1(12)
C28 Fe2 C21 C22 . 171.9(5)
C20 C21 C22 C23 . -0.7(7)
Fe2 C21 C22 C23 . -60.0(5)
C20 C21 C22 Fe2 . 59.3(4)
C25 Fe2 C22 C23 . -155.7(4)
C21 Fe2 C22 C23 . 119.0(6)
C26 Fe2 C22 C23 . -112.3(4)
C29 Fe2 C22 C23 . 170.6(5)
C20 Fe2 C22 C23 . 81.9(4)
C24 Fe2 C22 C23 . 37.0(4)
C27 Fe2 C22 C23 . -72.4(5)
C28 Fe2 C22 C23 . -45.0(14)
C25 Fe2 C22 C21 . 85.4(4)
C26 Fe2 C22 C21 . 128.8(4)
C29 Fe2 C22 C21 . 51.6(7)
C20 Fe2 C22 C21 . -37.1(3)
C23 Fe2 C22 C21 . -119.0(6)
C24 Fe2 C22 C21 . -82.0(4)
C27 Fe2 C22 C21 . 168.6(4)
C28 Fe2 C22 C21 . -163.9(11)
C21 C22 C23 C24 . -0.1(8)
Fe2 C22 C23 C24 . -59.5(5)
C21 C22 C23 Fe2 . 59.4(4)
C25 Fe2 C23 C22 . 48.0(7)
C21 Fe2 C23 C22 . -38.3(4)
C26 Fe2 C23 C22 . 84.5(5)
C29 Fe2 C23 C22 . -157.7(12)
C20 Fe2 C23 C22 . -81.9(4)
C24 Fe2 C23 C22 . -120.0(6)
C27 Fe2 C23 C22 . 127.6(5)
C28 Fe2 C23 C22 . 167.4(5)
C25 Fe2 C23 C24 . 168.0(4)
C21 Fe2 C23 C24 . 81.7(4)
C26 Fe2 C23 C24 . -155.5(4)
C22 Fe2 C23 C24 . 120.0(6)
C29 Fe2 C23 C24 . -37.7(15)
C20 Fe2 C23 C24 . 38.1(4)
C27 Fe2 C23 C24 . -112.4(5)
C28 Fe2 C23 C24 . -72.6(6)
C22 C23 C24 C20 . 0.8(7)
Fe2 C23 C24 C20 . -58.4(4)
C22 C23 C24 Fe2 . 59.2(5)
C21 C20 C24 C23 . -1.3(6)
C19 C20 C24 C23 . -178.1(5)
Fe2 C20 C24 C23 . 59.0(4)
C21 C20 C24 Fe2 . -60.3(4)
C19 C20 C24 Fe2 . 122.9(5)
C25 Fe2 C24 C23 . -151.7(11)
C21 Fe2 C24 C23 . -81.3(5)
C26 Fe2 C24 C23 . 48.6(8)
C22 Fe2 C24 C23 . -36.9(5)
C29 Fe2 C24 C23 . 170.4(5)
C20 Fe2 C24 C23 . -119.9(6)
C27 Fe2 C24 C23 . 85.4(6)
C28 Fe2 C24 C23 . 128.5(5)
C25 Fe2 C24 C20 . -31.7(14)
C21 Fe2 C24 C20 . 38.6(4)
C26 Fe2 C24 C20 . 168.5(5)
C22 Fe2 C24 C20 . 83.0(4)
C29 Fe2 C24 C20 . -69.7(5)
C23 Fe2 C24 C20 . 119.9(6)
C27 Fe2 C24 C20 . -154.7(4)
C28 Fe2 C24 C20 . -111.6(4)
C21 Fe2 C25 C29 . -112.4(4)
C26 Fe2 C25 C29 . 118.8(5)
C22 Fe2 C25 C29 . -155.6(4)
C20 Fe2 C25 C29 . -72.3(4)
C23 Fe2 C25 C29 . 172.0(6)
C24 Fe2 C25 C29 . -46.2(13)
C27 Fe2 C25 C29 . 81.4(4)
C28 Fe2 C25 C29 . 38.3(4)
C21 Fe2 C25 C26 . 128.8(4)
C22 Fe2 C25 C26 . 85.6(4)
C29 Fe2 C25 C26 . -118.8(5)
C20 Fe2 C25 C26 . 168.8(4)
C23 Fe2 C25 C26 . 53.2(7)
C24 Fe2 C25 C26 . -165.1(11)
C27 Fe2 C25 C26 . -37.4(5)
C28 Fe2 C25 C26 . -80.5(5)
C21 Fe2 C25 C30 . 9.1(5)
C26 Fe2 C25 C30 . -119.6(6)
C22 Fe2 C25 C30 . -34.1(5)
C29 Fe2 C25 C30 . 121.5(6)
C20 Fe2 C25 C30 . 49.2(5)
C23 Fe2 C25 C30 . -66.5(7)
C24 Fe2 C25 C30 . 75.3(13)
C27 Fe2 C25 C30 . -157.0(6)
C28 Fe2 C25 C30 . 159.8(6)
C29 C25 C26 C27 . -0.1(6)
C30 C25 C26 C27 . 178.1(5)
Fe2 C25 C26 C27 . 59.9(4)
C29 C25 C26 Fe2 . -60.0(4)
C30 C25 C26 Fe2 . 118.2(5)
C25 Fe2 C26 C27 . -119.3(6)
C21 Fe2 C26 C27 . 169.5(5)
C22 Fe2 C26 C27 . 129.0(5)
C29 Fe2 C26 C27 . -81.5(5)
C20 Fe2 C26 C27 . -159.1(10)
C23 Fe2 C26 C27 . 87.0(6)
C24 Fe2 C26 C27 . 54.2(8)
C28 Fe2 C26 C27 . -37.3(5)
C21 Fe2 C26 C25 . -71.2(5)
C22 Fe2 C26 C25 . -111.7(4)
C29 Fe2 C26 C25 . 37.8(3)
C20 Fe2 C26 C25 . -39.8(12)
C23 Fe2 C26 C25 . -153.6(4)
C24 Fe2 C26 C25 . 173.5(5)
C27 Fe2 C26 C25 . 119.3(6)
C28 Fe2 C26 C25 . 82.1(4)
C25 C26 C27 C28 . 0.4(7)
Fe2 C26 C27 C28 . 59.5(4)
C25 C26 C27 Fe2 . -59.0(4)
C25 Fe2 C27 C28 . -81.3(4)
C21 Fe2 C27 C28 . -156.7(10)
C26 Fe2 C27 C28 . -119.3(6)
C22 Fe2 C27 C28 . 170.2(4)
C29 Fe2 C27 C28 . -37.5(4)
C20 Fe2 C27 C28 . 50.1(7)
C23 Fe2 C27 C28 . 130.0(5)
C24 Fe2 C27 C28 . 87.5(5)
C25 Fe2 C27 C26 . 38.0(4)
C21 Fe2 C27 C26 . -37.3(13)
C22 Fe2 C27 C26 . -70.5(5)
C29 Fe2 C27 C26 . 81.8(4)
C20 Fe2 C27 C26 . 169.4(4)
C23 Fe2 C27 C26 . -110.7(5)
C24 Fe2 C27 C26 . -153.1(4)
C28 Fe2 C27 C26 . 119.3(6)
C26 C27 C28 C29 . -0.6(7)
Fe2 C27 C28 C29 . 58.3(4)
C26 C27 C28 Fe2 . -58.9(4)
C25 Fe2 C28 C27 . 82.2(4)
C21 Fe2 C28 C27 . 168.5(5)
C26 Fe2 C28 C27 . 37.7(4)
C22 Fe2 C28 C27 . -34.4(13)
C29 Fe2 C28 C27 . 120.2(5)
C20 Fe2 C28 C27 . -155.8(4)
C23 Fe2 C28 C27 . -70.3(5)
C24 Fe2 C28 C27 . -111.0(4)
C25 Fe2 C28 C29 . -38.0(3)
C21 Fe2 C28 C29 . 48.3(7)
C26 Fe2 C28 C29 . -82.5(4)
C22 Fe2 C28 C29 . -154.5(11)
C20 Fe2 C28 C29 . 84.0(4)
C23 Fe2 C28 C29 . 169.5(4)
C24 Fe2 C28 C29 . 128.8(4)
C27 Fe2 C28 C29 . -120.2(5)
C26 C25 C29 C28 . -0.2(6)
C30 C25 C29 C28 . -178.4(5)
Fe2 C25 C29 C28 . -60.0(4)
C26 C25 C29 Fe2 . 59.8(3)
C30 C25 C29 Fe2 . -118.4(5)
C27 C28 C29 C25 . 0.5(7)
Fe2 C28 C29 C25 . 59.4(4)
C27 C28 C29 Fe2 . -58.9(5)
C21 Fe2 C29 C25 . 84.7(4)
C26 Fe2 C29 C25 . -38.2(3)
C22 Fe2 C29 C25 . 49.3(7)
C20 Fe2 C29 C25 . 127.5(3)
C23 Fe2 C29 C25 . -160.9(12)
C24 Fe2 C29 C25 . 168.3(3)
C27 Fe2 C29 C25 . -81.8(4)
C28 Fe2 C29 C25 . -118.5(6)
C25 Fe2 C29 C28 . 118.5(6)
C21 Fe2 C29 C28 . -156.8(4)
C26 Fe2 C29 C28 . 80.3(5)
C22 Fe2 C29 C28 . 167.8(6)
C20 Fe2 C29 C28 . -114.0(4)
C23 Fe2 C29 C28 . -42.4(14)
C24 Fe2 C29 C28 . -73.2(5)
C27 Fe2 C29 C28 . 36.7(4)
C31 N10 C30 C25 . 129.5(6)
N11 N10 C30 C25 . -56.3(7)
C29 C25 C30 N10 . -87.9(6)
C26 C25 C30 N10 . 94.2(6)
Fe2 C25 C30 N10 . -177.6(3)
C32 N12 C31 N10 . -1.0(6)
Co1 N12 C31 N10 2_646 177.3(3)
N11 N10 C31 N12 . 0.8(6)
C30 N10 C31 N12 . 175.6(5)
N10 N11 C32 N12 . -0.3(6)
C31 N12 C32 N11 . 0.8(6)
Co1 N12 C32 N11 2_646 -177.5(4)
Co1 O1 C33 C34 . 158.2(4)
